data_2203212
loop_
_publ_author_name
'Akitsu, Takashiro'
'Iwakura, Izumi'
'Tanaka, Hirotaka'
'Ikeno, Taketo'
'Einaga, Yasuaki'
'Yamada, Tohru'

_publ_section_title
'[<i>N,N</i>'-Bis(2-methoxycarbonyl-3-oxobutylidene)ethylenediaminato-\k^4^<i>O,N,N</i>',<i>O</i>']cobalt(II)'
_journal_issue 2
_journal_name_full 'Acta Crystallographica Section E'
_journal_page_first m149
_journal_page_last m150
_journal_paper_doi 10.1107/S1600536803029520
_journal_volume 60
_journal_year 2004
_chemical_formula_moiety 'C14 H18 Co N2 O6 '
_chemical_formula_sum 'C14 H18 Co N2 O6'
_chemical_formula_weight 369.23
_space_group_IT_number 62
_symmetry_cell_setting orthorhombic
_symmetry_space_group_name_Hall '-P 2ac 2n'
_symmetry_space_group_name_H-M 'P n m a'
_cell_angle_alpha 90
_cell_angle_beta 90
_cell_angle_gamma 90
_cell_formula_units_Z 4
_cell_length_a 14.791(2)
_cell_length_b 6.9390(10)
_cell_length_c 15.424(3)
_cell_measurement_reflns_used 25
_cell_measurement_temperature 298.2
_cell_measurement_theta_max 12.1
_cell_measurement_theta_min 10.0
_cell_volume 1583.0(4)
_computing_cell_refinement 'WinAFC Diffractometer Control Software'
_computing_data_collection 'WinAFC Diffractometer Control Software (Rigaku, 1999)'
_computing_data_reduction 'TEXSAN (Molecular Structure Corporation, 2001)'
_computing_molecular_graphics 'ORTEPII (Johnson, 1976)'
_computing_publication_material TEXSAN
_computing_structure_refinement 'SHELXL97 (Sheldrick, 1997)'
_computing_structure_solution 'SIR92 (Altomare et al., 1994)'
_diffrn_measured_fraction_theta_full 1.0
_diffrn_measured_fraction_theta_max 1.0
_diffrn_measurement_device_type 'Rigaku AFC-7R'
_diffrn_measurement_method \w-2\q
_diffrn_radiation_type 'Mo K\a'
_diffrn_radiation_wavelength 0.7107
_diffrn_reflns_av_R_equivalents 0.050
_diffrn_reflns_limit_h_max 19
_diffrn_reflns_limit_h_min -7
_diffrn_reflns_limit_k_max 3
_diffrn_reflns_limit_k_min -9
_diffrn_reflns_limit_l_max 0
_diffrn_reflns_limit_l_min -20
_diffrn_reflns_number 2447
_diffrn_reflns_theta_full 27.50
_diffrn_reflns_theta_max 27.50
_diffrn_standards_decay_% 0.61
_diffrn_standards_interval_count 150
_diffrn_standards_number 3
_exptl_absorpt_coefficient_mu 1.116
_exptl_absorpt_correction_T_max 0.800
_exptl_absorpt_correction_T_min 0.742
_exptl_absorpt_correction_type psi-scan
_exptl_absorpt_process_details '(North et al., 1968)'
_exptl_crystal_colour red
_exptl_crystal_density_diffrn 1.549
_exptl_crystal_density_method 'not measured'
_exptl_crystal_description needle
_exptl_crystal_F_000 764.0
_exptl_crystal_size_max 0.500
_exptl_crystal_size_mid 0.230
_exptl_crystal_size_min 0.200
_refine_diff_density_max 0.44
_refine_diff_density_min -0.78
_refine_ls_extinction_expression Fc^*^=kFc[1+0.001xFc^2^\l^3^/sin(2\q)]^-1/4^
_refine_ls_extinction_method none
_refine_ls_goodness_of_fit_ref 1.054
_refine_ls_hydrogen_treatment constr
_refine_ls_number_parameters 142
_refine_ls_number_reflns 1581
_refine_ls_R_factor_gt 0.0408
_refine_ls_shift/su_max 0.000
_refine_ls_structure_factor_coef Fsqd
_refine_ls_weighting_details 'w = 1/[\s^2^(Fo^2^) + (0.1P)^2^] where P = (Fo^2^+2Fc^2^)/3'
_refine_ls_weighting_scheme calc
_refine_ls_wR_factor_ref 0.1350
_reflns_number_gt 1581
_reflns_number_total 1963
_reflns_threshold_expression I>2\s(I)
_cod_data_source_file ob6330.cif
_cod_data_source_block I
_cod_original_formula_sum 'C14 H18 Co N2 O6 '
_cod_database_code 2203212

loop_
_symmetry_equiv_pos_as_xyz
x,y,z
1/2+x,1/2-y,1/2-z
-x,1/2+y,-z
1/2-x,-y,1/2+z
-x,-y,-z
1/2-x,1/2+y,1/2+z
x,1/2-y,z
1/2+x,y,1/2-z

loop_
_atom_site_label
_atom_site_fract_x
_atom_site_fract_y
_atom_site_fract_z
_atom_site_U_iso_or_equiv
_atom_site_adp_type
_atom_site_calc_flag
_atom_site_refinement_flags
_atom_site_occupancy
_atom_site_type_symbol
Co1 0.50923(3) 0.2500 0.98257(3) 0.0360(2) Uani d S 1.00 Co
O1 0.5773(2) 0.2500 0.8809(2) 0.0449(6) Uani d S 1.00 O
O2 0.4834(2) 0.2500 0.6226(2) 0.0700(10) Uani d S 1.00 O
O3 0.3441(2) 0.2500 0.6744(2) 0.0690(9) Uani d S 1.00 O
O4 0.6176(2) 0.2500 1.04430(10) 0.0443(5) Uani d S 1.00 O
O5 0.6521(3) 0.2500 1.3160(2) 0.106(2) Uani d S 1.00 O
O6 0.5053(2) 0.2500 1.3285(2) 0.0780(10) Uani d S 1.00 O
N1 0.4016(2) 0.2500 0.9228(2) 0.0415(6) Uani d S 1.00 N
N2 0.4412(2) 0.2500 1.0821(2) 0.0467(7) Uani d S 1.00 N
C1 0.6280(3) 0.2500 0.7369(3) 0.082(2) Uani d S 1.00 C
C2 0.5518(2) 0.2500 0.8010(2) 0.0435(7) Uani d S 1.00 C
C3 0.4606(2) 0.2500 0.7764(2) 0.0385(7) Uani d S 1.00 C
C4 0.3906(2) 0.2500 0.8393(2) 0.0433(7) Uani d S 1.00 C
C5 0.3214(3) 0.2500 0.9798(3) 0.078(2) Uani d S 1.00 C
C6 0.4351(2) 0.2500 0.6841(2) 0.0446(8) Uani d S 1.00 C
C7 0.3115(3) 0.2500 0.5870(3) 0.082(2) Uani d S 1.00 C
C8 0.7296(3) 0.2500 1.1516(3) 0.076(2) Uani d S 1.00 C
C9 0.6317(2) 0.2500 1.1266(2) 0.0445(7) Uani d S 1.00 C
C10 0.5621(2) 0.2500 1.1877(2) 0.0425(7) Uani d S 1.00 C
C11 0.4700(3) 0.2500 1.1614(2) 0.0496(8) Uani d S 1.00 C
C12 0.3443(3) 0.1965(7) 1.0658(3) 0.048(2) Uani d P 0.50 C
C13 0.5810(3) 0.2500 1.2824(2) 0.0551(9) Uani d S 1.00 C
C14 0.5142(4) 0.2500 1.4220(3) 0.084(2) Uani d S 1.00 C
H1 0.6650 0.1382 0.7449 0.1042 Uiso calc . 1.00 H
H2 0.6056 0.2500 0.6791 0.1042 Uiso calc S 1.00 H
H3 0.3292 0.2500 0.8184 0.0508 Uiso calc S 1.00 H
H4A 0.2951 0.3755 0.9805 0.0929 Uiso calc P 0.50 H
H4B 0.2777 0.1609 0.9578 0.0929 Uiso calc P 0.50 H
H5 0.2468 0.2500 0.5860 0.0967 Uiso calc S 1.00 H
H6 0.3316 0.1371 0.5573 0.0967 Uiso calc . 1.00 H
H7 0.7353 0.2500 1.2140 0.0926 Uiso calc S 1.00 H
H8 0.7595 0.1393 1.1292 0.0926 Uiso calc . 1.00 H
H9 0.4246 0.2500 1.2060 0.0580 Uiso calc S 1.00 H
H10 0.4573 0.2500 1.4495 0.1023 Uiso calc S 1.00 H
H11 0.5485 0.1393 1.4401 0.1023 Uiso calc . 1.00 H
H12 0.3357 0.0617 1.0738 0.0252 Uiso calc P 0.50 H
H13 0.3057 0.2635 1.1061 0.0252 Uiso calc P 0.50 H

loop_
_atom_site_aniso_label
_atom_site_aniso_U_11
_atom_site_aniso_U_22
_atom_site_aniso_U_33
_atom_site_aniso_U_12
_atom_site_aniso_U_13
_atom_site_aniso_U_23
Co1 0.0277(3) 0.0518(3) 0.0285(3) 0.0000 0.0039(2) 0.0000
O1 0.0290(10) 0.074(2) 0.0320(10) 0.0000 0.0019(8) 0.0000
O2 0.046(2) 0.132(3) 0.0320(10) 0.0000 0.0020(10) 0.0000
O3 0.0370(10) 0.130(3) 0.0400(10) 0.0000 -0.0060(10) 0.0000
O4 0.0350(10) 0.0670(10) 0.0310(10) 0.0000 0.0019(9) 0.0000
O5 0.072(2) 0.207(5) 0.040(2) 0.0000 -0.011(2) 0.0000
O6 0.084(3) 0.125(3) 0.0270(10) 0.0000 0.0070(10) 0.0000
N1 0.0270(10) 0.062(2) 0.0350(10) 0.0000 0.0080(10) 0.0000
N2 0.0340(10) 0.072(2) 0.0350(10) 0.0000 0.0070(10) 0.0000
C1 0.035(2) 0.170(5) 0.040(2) 0.0000 0.009(2) 0.0000
C2 0.034(2) 0.064(2) 0.032(2) 0.0000 0.0060(10) 0.0000
C3 0.0330(10) 0.051(2) 0.032(2) 0.0000 0.0020(10) 0.0000
C4 0.032(2) 0.060(2) 0.037(2) 0.0000 0.0010(10) 0.0000
C5 0.030(2) 0.162(5) 0.043(2) 0.0000 0.0110(10) 0.0000
C6 0.038(2) 0.061(2) 0.035(2) 0.0000 0.0010(10) 0.0000
C7 0.049(2) 0.158(5) 0.038(2) 0.0000 -0.016(2) 0.0000
C8 0.045(2) 0.137(5) 0.046(2) 0.0000 -0.008(2) 0.0000
C9 0.042(2) 0.052(2) 0.040(2) 0.0000 -0.0060(10) 0.0000
C10 0.047(2) 0.050(2) 0.030(2) 0.0000 0.0010(10) 0.0000
C11 0.047(2) 0.068(2) 0.034(2) 0.0000 0.0110(10) 0.0000
C12 0.033(2) 0.068(4) 0.042(2) -0.002(2) 0.013(2) 0.002(2)
C13 0.066(2) 0.065(2) 0.034(2) 0.0000 -0.001(2) 0.0000
C14 0.113(4) 0.115(5) 0.025(2) 0.0000 0.003(2) 0.0000

loop_
_atom_type_symbol
_atom_type_description
_atom_type_scat_dispersion_real
_atom_type_scat_dispersion_imag
_atom_type_scat_source
C C 0.003 0.002
;International Tables for Crystallography
(1992, Vol. C, Tables 4.2.6.8 and 6.1.1.4)
;
H H 0.000 0.000
;International Tables for Crystallography
(1992, Vol. C, Table 6.1.1.4)
;
Co Co 0.349 0.972
;International Tables for Crystallography
(1992, Vol. C, Tables 4.2.6.8 and 6.1.1.4)
;
N N 0.006 0.003
;International Tables for Crystallography
(1992, Vol. C, Tables 4.2.6.8 and 6.1.1.4)
;
O O 0.011 0.006
;International Tables for Crystallography
(1992, Vol. C, Tables 4.2.6.8 and 6.1.1.4)
;

loop_
_geom_angle_atom_site_label_1
_geom_angle_atom_site_label_2
_geom_angle_atom_site_label_3
_geom_angle_site_symmetry_1
_geom_angle_site_symmetry_3
_geom_angle
_geom_angle_publ_flag
O1 Co1 O4 . . 88.04(10) yes
O1 Co1 N1 . . 92.60(10) yes
O1 Co1 N2 . . 179.50(10) yes
O4 Co1 N1 . . 179.40(10) yes
O4 Co1 N2 . . 92.50(10) yes
N1 Co1 N2 . . 86.80(10) yes
Co1 O1 C2 . . 130.3(2) no
C6 O3 C7 . . 116.0(3) no
Co1 O4 C9 . . 130.0(2) no
C13 O6 C14 . . 117.2(4) no
Co1 N1 C4 . . 127.2(2) no
Co1 N1 C5 . . 113.4(2) yes
C4 N1 C5 . . 119.4(3) no
Co1 N2 C11 . . 127.6(3) no
Co1 N2 C12 . . 112.5(2) yes
C11 N2 C12 . . 118.2(3) no
C2 C1 H1 . . 110.1 no
C2 C1 H1 . 7_555 110.1 no
C2 C1 H2 . . 110.8 no
H1 C1 H1 . 7_555 108.2 no
H1 C1 H2 . . 108.8 no
H1 C1 H2 7_555 . 108.8 no
O1 C2 C1 . . 114.3(3) no
O1 C2 C3 . . 122.7(3) no
C1 C2 C3 . . 123.0(3) no
C2 C3 C4 . . 121.1(3) no
C2 C3 C6 . . 120.6(3) no
C4 C3 C6 . . 118.3(3) no
N1 C4 C3 . . 126.0(3) no
N1 C4 H3 . . 116.7 no
C3 C4 H3 . . 117.4 no
N1 C5 C12 . . 111.4(3) yes
N1 C5 H4A . . 109.5 no
N1 C5 H4B . . 109.3 no
C12 C5 H4A . . 109.1 no
C12 C5 H4B . . 108.9 no
H4A C5 H4B . . 108.5 no
O2 C6 O3 . . 120.6(3) no
O2 C6 C3 . . 128.2(3) no
O3 C6 C3 . . 111.2(3) no
O3 C7 H5 . . 110.6 no
O3 C7 H6 . . 110.3 no
O3 C7 H6 . 7_555 110.3 no
H5 C7 H6 . . 107.7 no
H5 C7 H6 . 7_555 107.7 no
H6 C7 H6 . 7_555 110.2 no
C9 C8 H7 . . 109.8 no
C9 C8 H8 . . 110.9 no
C9 C8 H8 . 7_555 110.9 no
H7 C8 H8 . . 108.8 no
H7 C8 H8 . 7_555 108.8 no
H8 C8 H8 . 7_555 107.7 no
O4 C9 C8 . . 114.1(3) no
O4 C9 C10 . . 123.2(3) no
C8 C9 C10 . . 122.7(3) no
C9 C10 C11 . . 120.9(3) no
C9 C10 C13 . . 121.6(3) no
C11 C10 C13 . . 117.4(3) no
N2 C11 C10 . . 125.8(3) no
N2 C11 H9 . . 116.4 no
C10 C11 H9 . . 117.8 no
N2 C12 C5 . . 108.7(3) yes
N2 C12 H12 . . 110.4 no
N2 C12 H13 . . 109.7 no
C5 C12 H12 . . 110.3 no
C5 C12 H13 . . 109.6 no
H12 C12 H13 . . 108.1 no
O5 C13 O6 . . 121.3(4) no
O5 C13 C10 . . 127.1(4) no
O6 C13 C10 . . 111.6(3) no
O6 C14 H10 . . 111.6 no
O6 C14 H11 . . 109.7 no
O6 C14 H11 . 7_555 109.7 no
H10 C14 H11 . . 109.9 no
H10 C14 H11 . 7_555 109.9 no
H11 C14 H11 . 7_555 105.9 no

loop_
_geom_bond_atom_site_label_1
_geom_bond_atom_site_label_2
_geom_bond_site_symmetry_2
_geom_bond_distance
_geom_bond_publ_flag
Co1 O1 . 1.864(2) yes
Co1 O4 . 1.865(2) yes
Co1 N1 . 1.840(3) yes
Co1 N2 . 1.836(3) yes
O1 C2 . 1.288(4) no
O2 C6 . 1.187(4) no
O3 C6 . 1.354(4) no
O3 C7 . 1.431(5) no
O4 C9 . 1.286(4) no
O5 C13 . 1.172(6) no
O6 C13 . 1.326(5) no
O6 C14 . 1.448(5) no
N1 C4 . 1.299(4) no
N1 C5 . 1.477(5) yes
N2 C11 . 1.295(4) no
N2 C12 . 1.502(5) yes
C1 C2 . 1.500(5) no
C1 H1 . 0.957 no
C1 H1 7_555 0.957 no
C1 H2 . 0.951 no
C2 C3 . 1.401(5) no
C3 C4 . 1.418(4) no
C3 C6 . 1.472(4) no
C4 H3 . 0.965 no
C5 C12 . 1.418(6) yes
C5 H4A . 0.954 no
C5 H4A 7_555 0.954 no
C5 H4B . 0.957 no
C5 H4B 7_555 0.957 no
C7 H5 . 0.956 no
C7 H6 . 0.955 no
C7 H6 7_555 0.955 no
C8 C9 . 1.499(6) no
C8 H7 . 0.966 no
C8 H8 . 0.951 no
C8 H8 7_555 0.951 no
C9 C10 . 1.395(5) no
C10 C11 . 1.421(5) no
C10 C13 . 1.486(5) no
C11 H9 . 0.961 no
C12 H12 . 0.952 no
C12 H13 . 0.964 no
C14 H10 . 0.943 no
C14 H11 . 0.962 no
C14 H11 7_555 0.962 no

loop_
_geom_torsion_atom_site_label_1
_geom_torsion_atom_site_label_2
_geom_torsion_atom_site_label_3
_geom_torsion_atom_site_label_4
_geom_torsion
_geom_torsion_publ_flag
Co1 O1 C2 C1 180.0 no
Co1 O1 C2 C3 0.00000(10) no
Co1 O4 C9 C8 -180.0 no
Co1 O4 C9 C10 0.0000(2) no
Co1 N1 C4 C3 0.00000(10) no
Co1 N1 C5 C12 -16.3(2) no
Co1 N2 C11 C10 0.00000(10) no
Co1 N2 C12 C5 -27.9(3) no
O1 Co1 O4 C9 -180.0 no
O1 Co1 N1 C4 0.00000(10) no
O1 Co1 N1 C5 180.00000(10) no
O1 C2 C3 C4 0.0 no
O1 C2 C3 C6 180.0 no
O2 C6 O3 C7 0.0000(2) no
O2 C6 C3 C2 0.0000(2) no
O2 C6 C3 C4 -180.0 no
O3 C6 C3 C2 180.0 no
O3 C6 C3 C4 0.0000(2) no
O4 Co1 O1 C2 -180.0 no
O4 Co1 N2 C11 0.00000(10) no
O4 Co1 N2 C12 -164.5(2) no
O4 C9 C10 C11 0.0000(2) no
O4 C9 C10 C13 180.0 no
O5 C13 O6 C14 0.00000(10) no
O5 C13 C10 C9 0.0 no
O5 C13 C10 C11 -180.0 no
O6 C13 C10 C9 180.00000(10) no
O6 C13 C10 C11 0.00000(10) no
N1 Co1 O1 C2 0.0000(4) no
N1 Co1 N2 C11 180.0 no
N1 Co1 N2 C12 15.5(2) no
N1 C4 C3 C2 0.00000(10) no
N1 C4 C3 C6 180.0 no
N1 C5 C12 N2 27.3(3) yes
N2 Co1 O4 C9 0.0 no
N2 Co1 N1 C4 180.0 no
N2 Co1 N1 C5 0.00000(10) no
N2 C11 C10 C9 0.00000(10) no
N2 C11 C10 C13 -180.0 no
C1 C2 C3 C4 -180.0 no
C1 C2 C3 C6 0.0 no
C3 C4 N1 C5 180.0 no
C3 C6 O3 C7 180.0 no
C4 N1 C5 C12 163.7(2) no
C5 C12 N2 C11 166.1(2) no
C8 C9 C10 C11 180.0 no
C8 C9 C10 C13 0.0000(3) no
C10 C11 N2 C12 163.7(2) no
C10 C13 O6 C14 -180.0 no
